data_7042019
loop_
_publ_author_name
'Gardiner, Michael G.'
'McGuinness, David S.'
'Vanston, Catriona R.'

_publ_section_title
;
 Chelated bis(NHC) complexes of saturated (imidazolin-2-ylidene) NHC
 ligands: structural authentication and facile ligand fragmentation.
;
_journal_issue 9
_journal_name_full 'Dalton transactions (Cambridge, England : 2003)'
_journal_page_first 3051
_journal_page_last 3058
_journal_paper_doi 10.1039/c7dt00327g
_journal_volume 46
_journal_year 2017
_chemical_formula_moiety 'C29 H38 N6 Pd, 2(F6 P), C2 H3 N'
_chemical_formula_sum 'C31 H41 F12 N7 P2 Pd'
_chemical_formula_weight 908.05
_chemical_name_systematic
;
 ? 
;
_space_group_crystal_system monoclinic
_space_group_IT_number 14
_space_group_name_Hall '-P 2yn'
_space_group_name_H-M_alt 'P 1 21/n 1'
_symmetry_space_group_name_Hall '-P 2yn'
_symmetry_space_group_name_H-M 'P 1 21/n 1'
_atom_sites_solution_hydrogens geom
_atom_sites_solution_primary direct
_atom_sites_solution_secondary difmap
_audit_creation_date 2016-03-23
_audit_creation_method
;
Olex2 1.2
(compiled 2016.02.19 svn.r3266 for OlexSys, GUI svn.r5155)
;
_audit_update_record
;
2016-07-15 deposited with the CCDC.
2017-02-10 downloaded from the CCDC.
;
_cell_angle_alpha 90.00
_cell_angle_beta 113.25(6)
_cell_angle_gamma 90.00
_cell_formula_units_Z 4
_cell_length_a 24.136(2)
_cell_length_b 6.839(1)
_cell_length_c 24.481(3)
_cell_measurement_reflns_used 30991
_cell_measurement_temperature 173(2)
_cell_measurement_theta_max 30.04
_cell_measurement_theta_min 1.52
_cell_volume 3712.8(18)
_computing_cell_refinement XDS
_computing_data_collection BLU-ICE
_computing_data_reduction XDS
_computing_molecular_graphics 'Olex2 (Dolomanov et al., 2009)'
_computing_publication_material 'Olex2 (Dolomanov et al., 2009)'
_computing_structure_refinement 'ShelXL (Sheldrick, 2015)'
_computing_structure_solution 'ShelXT (Sheldrick, 2015)'
_diffrn_ambient_temperature 173.15
_diffrn_detector_area_resol_mean 'ADSC Q210'
_diffrn_measured_fraction_theta_full 0.988
_diffrn_measured_fraction_theta_max 0.988
_diffrn_measurement_device_type '3-BM1 Australian Synchrotron'
_diffrn_measurement_method Rotation
_diffrn_radiation_monochromator Si<111>
_diffrn_radiation_type Synchrotron
_diffrn_radiation_wavelength 0.71070
_diffrn_reflns_av_R_equivalents 0.1059
_diffrn_reflns_av_unetI/netI 0.0740
_diffrn_reflns_limit_h_max 33
_diffrn_reflns_limit_h_min -33
_diffrn_reflns_limit_k_max 9
_diffrn_reflns_limit_k_min -9
_diffrn_reflns_limit_l_max 34
_diffrn_reflns_limit_l_min -34
_diffrn_reflns_number 40557
_diffrn_reflns_theta_full 30.04
_diffrn_reflns_theta_max 30.04
_diffrn_reflns_theta_min 1.52
_diffrn_source 'Synchrotron BM'
_exptl_absorpt_coefficient_mu 0.681
_exptl_absorpt_correction_type none
_exptl_crystal_colour colourless
_exptl_crystal_colour_primary colourless
_exptl_crystal_density_diffrn 1.624
_exptl_crystal_density_method 'not measured'
_exptl_crystal_description prism
_exptl_crystal_F_000 1840
_exptl_crystal_size_max 0.04
_exptl_crystal_size_mid 0.02
_exptl_crystal_size_min 0.02
_refine_diff_density_max 6.760
_refine_diff_density_min -3.142
_refine_diff_density_rms 0.269
_refine_ls_extinction_method none
_refine_ls_goodness_of_fit_ref 1.094
_refine_ls_hydrogen_treatment constr
_refine_ls_matrix_type full
_refine_ls_number_parameters 487
_refine_ls_number_reflns 10748
_refine_ls_number_restraints 0
_refine_ls_restrained_S_all 1.094
_refine_ls_R_factor_all 0.1221
_refine_ls_R_factor_gt 0.1173
_refine_ls_shift/su_max 0.001
_refine_ls_shift/su_mean 0.000
_refine_ls_structure_factor_coef Fsqd
_refine_ls_weighting_details 'calc w=1/[\s^2^(Fo^2^)+(0.1255P)^2^+80.4366P] where P=(Fo^2^+2Fc^2^)/3'
_refine_ls_weighting_scheme calc
_refine_ls_wR_factor_gt 0.3132
_refine_ls_wR_factor_ref 0.3158
_reflns_number_gt 9911
_reflns_number_total 10748
_reflns_threshold_expression >2sigma(I)
_cod_data_source_file c7dt00327g1.cif
_cod_data_source_block 79cv93a
_cod_depositor_comments 'Adding full bibliography for 7042016--7042022.cif.'
_cod_original_cell_volume 3712.8(13)
_cod_database_code 7042019
_olex2_refinement_description
;
1. Fixed Uiso
 At 1.2 times of:
  All C(H) groups, All C(H,H) groups
 At 1.5 times of:
  All C(H,H,H) groups
2.a Secondary CH2 refined with riding coordinates:
 C2(H2A,H2B), C3(H3A,H3B), C13(H13A,H13B), C15(H15A,H15B), C16(H16A,H16B)
2.b Aromatic/amide H refined with riding coordinates:
 C6(H6), C8(H8), C19(H19), C21(H21)
2.c Idealised Me refined as rotating group:
 C10(H10A,H10B,H10C), C11(H11A,H11B,H11C), C12(H12A,H12B,H12C), C23(H23A,H23B,
 H23C), C24(H24A,H24B,H24C), C25(H25A,H25B,H25C), C27(H27A,H27B,H27C), C29(H29A,
 H29B,H29C), C31(H31A,H31B,H31C)
;
_olex2_submission_original_sample_id as79cv93a
_olex2_submission_special_instructions 'No special instructions were received'

loop_
_space_group_symop_id
_space_group_symop_operation_xyz
1 'x, y, z'
2 '-x+1/2, y+1/2, -z+1/2'
3 '-x, -y, -z'
4 'x-1/2, -y-1/2, z-1/2'

loop_
_atom_site_label
_atom_site_type_symbol
_atom_site_fract_x
_atom_site_fract_y
_atom_site_fract_z
_atom_site_U_iso_or_equiv
_atom_site_adp_type
_atom_site_occupancy
_atom_site_calc_flag
_atom_site_refinement_flags_posn
Pd1 Pd 0.23639(2) 0.79056(7) 0.49592(2) 0.01512(17) Uani 1 d .
N1 N 0.3024(3) 0.8687(10) 0.6265(3) 0.0194(11) Uani 1 d .
N2 N 0.2164(3) 0.7264(9) 0.6048(3) 0.0176(10) Uani 1 d .
N3 N 0.1262(3) 0.7402(9) 0.5179(3) 0.0162(10) Uani 1 d .
N4 N 0.1048(3) 0.8895(9) 0.4342(3) 0.0183(11) Uani 1 d .
N5 N 0.3256(3) 0.7584(10) 0.5096(3) 0.0213(11) Uani 1 d .
N6 N 0.2238(3) 0.7742(10) 0.4076(3) 0.0213(12) Uani 1 d .
C1 C 0.2531(3) 0.8019(10) 0.5821(3) 0.0182(12) Uani 1 d .
C2 C 0.2953(3) 0.8587(13) 0.6836(3) 0.0238(14) Uani 1 d .
H2A H 0.2863 0.9891 0.6956 0.029 Uiso 1 calc R
H2B H 0.3321 0.8060 0.7155 0.029 Uiso 1 calc R
C3 C 0.2429(3) 0.7219(11) 0.6701(3) 0.0220(13) Uani 1 d .
H3A H 0.2565 0.5887 0.6854 0.026 Uiso 1 calc R
H3B H 0.2143 0.7703 0.6868 0.026 Uiso 1 calc R
C4 C 0.3541(3) 0.9656(11) 0.6230(3) 0.0202(13) Uani 1 d .
C5 C 0.3478(3) 1.1452(13) 0.5952(4) 0.0267(15) Uani 1 d .
C6 C 0.3983(4) 1.2304(13) 0.5909(4) 0.0283(16) Uani 1 d .
H6 H 0.3942 1.3525 0.5711 0.034 Uiso 1 calc R
C7 C 0.4546(3) 1.1416(14) 0.6145(4) 0.0277(15) Uani 1 d .
C8 C 0.4601(3) 0.9638(14) 0.6433(3) 0.0263(15) Uani 1 d .
H8 H 0.4986 0.9034 0.6603 0.032 Uiso 1 calc R
C9 C 0.4104(3) 0.8706(13) 0.6479(3) 0.0245(14) Uani 1 d .
C10 C 0.2886(4) 1.2504(16) 0.5662(6) 0.044(3) Uani 1 d .
H10A H 0.2650 1.1895 0.5277 0.065 Uiso 1 calc GR
H10B H 0.2960 1.3879 0.5601 0.065 Uiso 1 calc GR
H10C H 0.2661 1.2424 0.5918 0.065 Uiso 1 calc GR
C11 C 0.5079(4) 1.2369(18) 0.6075(5) 0.038(2) Uani 1 d .
H11A H 0.5241 1.3400 0.6374 0.057 Uiso 1 calc GR
H11B H 0.4949 1.2939 0.5677 0.057 Uiso 1 calc GR
H11C H 0.5391 1.1386 0.6129 0.057 Uiso 1 calc GR
C12 C 0.4171(4) 0.6725(14) 0.6770(4) 0.0312(17) Uani 1 d .
H12A H 0.4523 0.6055 0.6753 0.047 Uiso 1 calc GR
H12B H 0.3808 0.5945 0.6560 0.047 Uiso 1 calc GR
H12C H 0.4226 0.6887 0.7186 0.047 Uiso 1 calc GR
C13 C 0.1599(3) 0.6275(10) 0.5707(3) 0.0179(12) Uani 1 d .
H13A H 0.1682 0.4953 0.5593 0.021 Uiso 1 calc R
H13B H 0.1359 0.6130 0.5953 0.021 Uiso 1 calc R
C14 C 0.1493(3) 0.8139(10) 0.4806(3) 0.0174(12) Uani 1 d .
C15 C 0.0606(3) 0.7495(12) 0.4937(3) 0.0210(13) Uani 1 d .
H15A H 0.0459 0.8044 0.5230 0.025 Uiso 1 calc R
H15B H 0.0424 0.6189 0.4810 0.025 Uiso 1 calc R
C16 C 0.0473(3) 0.8841(13) 0.4416(3) 0.0255(14) Uani 1 d .
H16A H 0.0145 0.8315 0.4056 0.031 Uiso 1 calc R
H16B H 0.0358 1.0159 0.4502 0.031 Uiso 1 calc R
C17 C 0.1105(3) 0.9961(11) 0.3860(3) 0.0188(12) Uani 1 d .
C18 C 0.0901(3) 0.9082(12) 0.3298(3) 0.0224(13) Uani 1 d .
C19 C 0.0997(3) 1.0094(13) 0.2846(3) 0.0244(14) Uani 1 d .
H19 H 0.0859 0.9539 0.2459 0.029 Uiso 1 calc R
C20 C 0.1289(4) 1.1882(13) 0.2949(4) 0.0265(15) Uani 1 d .
C21 C 0.1471(4) 1.2718(12) 0.3510(4) 0.0254(15) Uani 1 d .
H21 H 0.1676 1.3939 0.3583 0.030 Uiso 1 calc R
C22 C 0.1363(3) 1.1822(11) 0.3965(3) 0.0211(13) Uani 1 d .
C23 C 0.0596(4) 0.7122(12) 0.3184(4) 0.0278(16) Uani 1 d .
H23A H 0.0176 0.7276 0.3137 0.042 Uiso 1 calc GR
H23B H 0.0807 0.6250 0.3520 0.042 Uiso 1 calc GR
H23C H 0.0607 0.6558 0.2820 0.042 Uiso 1 calc GR
C24 C 0.1427(5) 1.2895(17) 0.2466(4) 0.038(2) Uani 1 d .
H24A H 0.1333 1.2013 0.2126 0.057 Uiso 1 calc GR
H24B H 0.1855 1.3245 0.2621 0.057 Uiso 1 calc GR
H24C H 0.1182 1.4082 0.2340 0.057 Uiso 1 calc GR
C25 C 0.1489(4) 1.2892(13) 0.4544(4) 0.0306(17) Uani 1 d .
H25A H 0.1148 1.3745 0.4499 0.046 Uiso 1 calc GR
H25B H 0.1855 1.3682 0.4646 0.046 Uiso 1 calc GR
H25C H 0.1546 1.1941 0.4861 0.046 Uiso 1 calc GR
C26 C 0.3717(4) 0.7532(12) 0.5072(3) 0.0233(13) Uani 1 d .
C27 C 0.4312(4) 0.7458(16) 0.5038(4) 0.0325(18) Uani 1 d .
H27A H 0.4305 0.6483 0.4742 0.049 Uiso 1 calc GR
H27B H 0.4619 0.7097 0.5427 0.049 Uiso 1 calc GR
H27C H 0.4409 0.8744 0.4922 0.049 Uiso 1 calc GR
C28 C 0.2301(3) 0.7767(12) 0.3643(3) 0.0225(13) Uani 1 d .
C29 C 0.2383(4) 0.7787(15) 0.3086(4) 0.0301(17) Uani 1 d .
H29A H 0.1995 0.7543 0.2756 0.045 Uiso 1 calc GR
H29B H 0.2670 0.6767 0.3093 0.045 Uiso 1 calc GR
H29C H 0.2537 0.9067 0.3032 0.045 Uiso 1 calc GR
P2 P 0.64002(10) 0.7341(4) 0.61267(10) 0.0280(4) Uani 1 d .
F7 F 0.6082(4) 0.7517(16) 0.6579(4) 0.072(2) Uani 1 d .
F8 F 0.5772(4) 0.7330(14) 0.5569(4) 0.070(3) Uani 1 d .
F9 F 0.6431(4) 0.9645(11) 0.6072(4) 0.062(2) Uani 1 d .
F10 F 0.7033(3) 0.7332(12) 0.6680(3) 0.0542(19) Uani 1 d .
F11 F 0.6371(4) 0.5013(11) 0.6186(4) 0.065(2) Uani 1 d .
F12 F 0.6720(5) 0.706(2) 0.5685(4) 0.083(3) Uani 1 d .
P1 P 0.36815(8) 0.6734(3) 0.85142(8) 0.0186(3) Uani 1 d .
F1 F 0.3185(2) 0.6636(10) 0.8796(2) 0.0339(11) Uani 1 d .
F2 F 0.3440(2) 0.8859(8) 0.8246(2) 0.0315(11) Uani 1 d .
F3 F 0.4150(2) 0.7699(9) 0.9111(2) 0.0290(10) Uani 1 d .
F4 F 0.3921(3) 0.4613(8) 0.8771(2) 0.0309(10) Uani 1 d .
F5 F 0.3214(2) 0.5741(8) 0.7912(2) 0.0291(10) Uani 1 d .
F6 F 0.4173(2) 0.6847(9) 0.8225(2) 0.0305(11) Uani 1 d .
N7 N 0.4964(4) 0.1354(15) 0.8940(4) 0.044(2) Uani 1 d .
C30 C 0.4726(4) 0.1689(13) 0.8452(5) 0.0342(18) Uani 1 d .
C31 C 0.4411(8) 0.218(2) 0.7830(5) 0.062(4) Uani 1 d .
H31A H 0.4547 0.1314 0.7588 0.093 Uiso 1 calc GR
H31B H 0.4498 0.3541 0.7765 0.093 Uiso 1 calc GR
H31C H 0.3976 0.2019 0.7715 0.093 Uiso 1 calc GR

loop_
_atom_site_aniso_label
_atom_site_aniso_U_11
_atom_site_aniso_U_22
_atom_site_aniso_U_33
_atom_site_aniso_U_23
_atom_site_aniso_U_13
_atom_site_aniso_U_12
Pd1 0.0166(3) 0.0162(3) 0.0151(2) 0.00040(16) 0.00897(18) 0.00063(16)
N1 0.021(3) 0.019(3) 0.019(2) 0.001(2) 0.009(2) -0.001(2)
N2 0.021(3) 0.016(3) 0.017(2) 0.0014(19) 0.008(2) 0.000(2)
N3 0.017(2) 0.016(2) 0.017(2) 0.0014(19) 0.008(2) 0.000(2)
N4 0.019(2) 0.018(3) 0.018(2) 0.002(2) 0.008(2) -0.001(2)
N5 0.021(3) 0.023(3) 0.022(3) 0.000(2) 0.011(2) 0.000(2)
N6 0.022(3) 0.023(3) 0.023(3) 0.000(2) 0.013(2) 0.001(2)
C1 0.020(3) 0.017(3) 0.017(3) 0.002(2) 0.008(2) 0.003(2)
C2 0.024(3) 0.030(4) 0.017(3) 0.002(3) 0.008(3) -0.002(3)
C3 0.026(3) 0.022(3) 0.018(3) 0.001(2) 0.010(3) -0.005(3)
C4 0.019(3) 0.024(3) 0.019(3) 0.000(2) 0.009(2) -0.002(2)
C5 0.020(3) 0.024(4) 0.034(4) 0.003(3) 0.010(3) 0.000(3)
C6 0.024(3) 0.030(4) 0.032(4) 0.005(3) 0.012(3) -0.005(3)
C7 0.021(3) 0.035(4) 0.028(3) -0.003(3) 0.010(3) -0.007(3)
C8 0.020(3) 0.037(4) 0.022(3) -0.002(3) 0.008(3) 0.000(3)
C9 0.023(3) 0.028(4) 0.017(3) -0.003(3) 0.003(3) 0.003(3)
C10 0.024(4) 0.027(4) 0.078(8) 0.021(5) 0.018(4) 0.002(3)
C11 0.024(4) 0.049(6) 0.046(5) 0.007(4) 0.018(4) -0.006(4)
C12 0.028(4) 0.029(4) 0.033(4) 0.007(3) 0.008(3) 0.006(3)
C13 0.022(3) 0.016(3) 0.018(3) 0.002(2) 0.010(2) -0.004(2)
C14 0.020(3) 0.014(3) 0.018(3) -0.001(2) 0.007(2) -0.003(2)
C15 0.018(3) 0.027(3) 0.020(3) 0.004(3) 0.010(2) -0.002(3)
C16 0.020(3) 0.031(4) 0.028(3) 0.006(3) 0.012(3) 0.002(3)
C17 0.019(3) 0.021(3) 0.017(3) 0.001(2) 0.008(2) 0.002(2)
C18 0.021(3) 0.024(3) 0.020(3) -0.001(3) 0.006(2) 0.004(3)
C19 0.024(3) 0.033(4) 0.017(3) 0.002(3) 0.008(3) 0.005(3)
C20 0.024(3) 0.033(4) 0.025(3) 0.010(3) 0.012(3) 0.001(3)
C21 0.025(3) 0.024(4) 0.029(4) 0.008(3) 0.013(3) -0.003(3)
C22 0.024(3) 0.017(3) 0.022(3) 0.002(2) 0.009(3) -0.003(2)
C23 0.033(4) 0.022(4) 0.024(3) -0.003(3) 0.006(3) -0.001(3)
C24 0.037(4) 0.051(6) 0.032(4) 0.016(4) 0.020(4) -0.003(4)
C25 0.036(4) 0.025(4) 0.026(4) -0.004(3) 0.007(3) -0.002(3)
C26 0.026(3) 0.025(3) 0.019(3) -0.002(3) 0.010(3) 0.001(3)
C27 0.022(3) 0.047(5) 0.034(4) -0.011(4) 0.017(3) -0.002(3)
C28 0.021(3) 0.025(4) 0.023(3) 0.000(3) 0.011(3) 0.000(3)
C29 0.035(4) 0.038(5) 0.026(4) 0.001(3) 0.021(3) 0.002(3)
P2 0.0268(9) 0.0284(10) 0.0263(9) -0.0004(8) 0.0077(8) 0.0015(8)
F7 0.085(6) 0.075(6) 0.087(6) 0.019(5) 0.065(5) 0.003(5)
F8 0.048(4) 0.056(5) 0.069(5) 0.002(4) -0.015(4) 0.002(4)
F9 0.068(5) 0.032(3) 0.071(5) 0.011(3) 0.010(4) -0.005(3)
F10 0.052(4) 0.047(4) 0.039(3) 0.000(3) -0.008(3) -0.001(3)
F11 0.073(5) 0.028(3) 0.070(5) 0.000(3) 0.003(4) 0.000(3)
F12 0.079(6) 0.136(11) 0.052(4) 0.007(5) 0.043(4) 0.020(6)
P1 0.0206(8) 0.0181(8) 0.0181(7) 0.0005(6) 0.0086(6) 0.0019(6)
F1 0.030(2) 0.044(3) 0.034(2) -0.004(2) 0.020(2) -0.005(2)
F2 0.042(3) 0.020(2) 0.029(2) -0.0015(18) 0.010(2) 0.005(2)
F3 0.023(2) 0.041(3) 0.019(2) -0.0059(19) 0.0028(17) -0.0010(19)
F4 0.046(3) 0.021(2) 0.027(2) 0.0066(18) 0.016(2) 0.008(2)
F5 0.034(2) 0.026(2) 0.023(2) -0.0035(18) 0.0060(18) -0.0048(19)
F6 0.031(2) 0.038(3) 0.029(2) -0.003(2) 0.019(2) 0.000(2)
N7 0.046(5) 0.036(5) 0.048(5) 0.002(4) 0.017(4) 0.004(4)
C30 0.040(4) 0.020(4) 0.045(5) -0.007(3) 0.019(4) 0.002(3)
C31 0.097(11) 0.048(7) 0.039(6) -0.007(5) 0.025(6) 0.022(7)

loop_
_atom_type_symbol
_atom_type_description
_atom_type_scat_dispersion_real
_atom_type_scat_dispersion_imag
_atom_type_scat_source
C C 0.0033 0.0016 'International Tables Vol C Tables 4.2.6.8 and 6.1.1.4'
H H 0.0000 0.0000 'International Tables Vol C Tables 4.2.6.8 and 6.1.1.4'
F F 0.0171 0.0103 'International Tables Vol C Tables 4.2.6.8 and 6.1.1.4'
N N 0.0061 0.0033 'International Tables Vol C Tables 4.2.6.8 and 6.1.1.4'
P P 0.1023 0.0942 'International Tables Vol C Tables 4.2.6.8 and 6.1.1.4'
Pd Pd -0.9988 1.0072 'International Tables Vol C Tables 4.2.6.8 and 6.1.1.4'

loop_
_geom_angle_atom_site_label_1
_geom_angle_atom_site_label_2
_geom_angle_atom_site_label_3
_geom_angle
N5 Pd1 N6 82.9(2)
C1 Pd1 N5 94.1(3)
C1 Pd1 N6 176.9(3)
C1 Pd1 C14 87.3(3)
C14 Pd1 N5 177.9(3)
C14 Pd1 N6 95.7(3)
C1 N1 C2 110.8(6)
C1 N1 C4 128.5(6)
C4 N1 C2 120.2(6)
C1 N2 C3 112.8(6)
C1 N2 C13 125.0(6)
C13 N2 C3 121.5(6)
C13 N3 C15 121.6(6)
C14 N3 C13 124.6(6)
C14 N3 C15 112.7(6)
C14 N4 C16 111.8(6)
C14 N4 C17 126.4(6)
C17 N4 C16 121.0(6)
C26 N5 Pd1 167.9(6)
C28 N6 Pd1 164.6(6)
N1 C1 Pd1 128.2(5)
N2 C1 Pd1 122.8(5)
N2 C1 N1 108.8(6)
N1 C2 H2A 111.2
N1 C2 H2B 111.2
N1 C2 C3 102.9(6)
H2A C2 H2B 109.1
C3 C2 H2A 111.2
C3 C2 H2B 111.2
N2 C3 C2 101.2(6)
N2 C3 H3A 111.5
N2 C3 H3B 111.5
C2 C3 H3A 111.5
C2 C3 H3B 111.5
H3A C3 H3B 109.4
C5 C4 N1 120.4(6)
C5 C4 C9 121.5(7)
C9 C4 N1 118.1(7)
C4 C5 C6 118.6(7)
C4 C5 C10 123.9(7)
C6 C5 C10 117.4(8)
C5 C6 H6 119.1
C7 C6 C5 121.8(8)
C7 C6 H6 119.1
C6 C7 C11 120.0(9)
C8 C7 C6 118.5(7)
C8 C7 C11 121.5(8)
C7 C8 H8 119.1
C7 C8 C9 121.8(7)
C9 C8 H8 119.1
C4 C9 C12 121.6(7)
C8 C9 C4 117.7(8)
C8 C9 C12 120.7(7)
C5 C10 H10A 109.5
C5 C10 H10B 109.5
C5 C10 H10C 109.5
H10A C10 H10B 109.5
H10A C10 H10C 109.5
H10B C10 H10C 109.5
C7 C11 H11A 109.5
C7 C11 H11B 109.5
C7 C11 H11C 109.5
H11A C11 H11B 109.5
H11A C11 H11C 109.5
H11B C11 H11C 109.5
C9 C12 H12A 109.5
C9 C12 H12B 109.5
C9 C12 H12C 109.5
H12A C12 H12B 109.5
H12A C12 H12C 109.5
H12B C12 H12C 109.5
N2 C13 H13A 109.8
N2 C13 H13B 109.8
N3 C13 N2 109.5(5)
N3 C13 H13A 109.8
N3 C13 H13B 109.8
H13A C13 H13B 108.2
N3 C14 Pd1 122.3(5)
N4 C14 Pd1 129.3(5)
N4 C14 N3 108.3(6)
N3 C15 H15A 111.4
N3 C15 H15B 111.4
N3 C15 C16 101.8(6)
H15A C15 H15B 109.3
C16 C15 H15A 111.4
C16 C15 H15B 111.4
N4 C16 C15 103.0(6)
N4 C16 H16A 111.2
N4 C16 H16B 111.2
C15 C16 H16A 111.2
C15 C16 H16B 111.2
H16A C16 H16B 109.1
C18 C17 N4 118.5(7)
C22 C17 N4 119.5(6)
C22 C17 C18 122.0(7)
C17 C18 C23 121.5(7)
C19 C18 C17 117.4(7)
C19 C18 C23 121.1(7)
C18 C19 H19 119.2
C20 C19 C18 121.7(7)
C20 C19 H19 119.2
C19 C20 C21 118.8(7)
C19 C20 C24 121.0(8)
C21 C20 C24 120.1(8)
C20 C21 H21 119.1
C22 C21 C20 121.8(8)
C22 C21 H21 119.1
C17 C22 C25 121.5(7)
C21 C22 C17 117.9(7)
C21 C22 C25 120.4(7)
C18 C23 H23A 109.5
C18 C23 H23B 109.5
C18 C23 H23C 109.5
H23A C23 H23B 109.5
H23A C23 H23C 109.5
H23B C23 H23C 109.5
C20 C24 H24A 109.5
C20 C24 H24B 109.5
C20 C24 H24C 109.5
H24A C24 H24B 109.5
H24A C24 H24C 109.5
H24B C24 H24C 109.5
C22 C25 H25A 109.5
C22 C25 H25B 109.5
C22 C25 H25C 109.5
H25A C25 H25B 109.5
H25A C25 H25C 109.5
H25B C25 H25C 109.5
N5 C26 C27 179.6(9)
C26 C27 H27A 109.5
C26 C27 H27B 109.5
C26 C27 H27C 109.5
H27A C27 H27B 109.5
H27A C27 H27C 109.5
H27B C27 H27C 109.5
N6 C28 C29 179.7(10)
C28 C29 H29A 109.5
C28 C29 H29B 109.5
C28 C29 H29C 109.5
H29A C29 H29B 109.5
H29A C29 H29C 109.5
H29B C29 H29C 109.5
F7 P2 F8 92.3(6)
F7 P2 F9 92.0(6)
F7 P2 F10 88.3(5)
F7 P2 F11 87.8(6)
F8 P2 F10 179.2(6)
F8 P2 F11 90.7(4)
F9 P2 F8 89.5(4)
F9 P2 F10 90.9(4)
F9 P2 F11 179.7(5)
F10 P2 F11 88.9(4)
F12 P2 F7 177.3(7)
F12 P2 F8 88.2(6)
F12 P2 F9 90.6(6)
F12 P2 F10 91.1(5)
F12 P2 F11 89.6(6)
F1 P1 F2 90.1(3)
F1 P1 F5 90.2(3)
F1 P1 F6 179.3(3)
F2 P1 F5 89.9(3)
F3 P1 F1 90.2(3)
F3 P1 F2 90.6(3)
F3 P1 F4 90.0(3)
F3 P1 F5 179.3(3)
F3 P1 F6 90.2(3)
F4 P1 F1 90.4(3)
F4 P1 F2 179.2(3)
F4 P1 F5 89.5(3)
F4 P1 F6 90.2(3)
F6 P1 F2 89.3(3)
F6 P1 F5 89.4(3)
N7 C30 C31 178.1(11)
C30 C31 H31A 109.5
C30 C31 H31B 109.5
C30 C31 H31C 109.5
H31A C31 H31B 109.5
H31A C31 H31C 109.5
H31B C31 H31C 109.5

loop_
_geom_bond_atom_site_label_1
_geom_bond_atom_site_label_2
_geom_bond_distance
Pd1 N5 2.056(6)
Pd1 N6 2.065(6)
Pd1 C1 1.988(7)
Pd1 C14 1.989(7)
N1 C1 1.337(9)
N1 C2 1.474(9)
N1 C4 1.445(9)
N2 C1 1.322(9)
N2 C3 1.470(9)
N2 C13 1.454(9)
N3 C13 1.449(9)
N3 C14 1.342(9)
N3 C15 1.455(9)
N4 C14 1.324(9)
N4 C16 1.468(9)
N4 C17 1.438(9)
N5 C26 1.137(10)
N6 C28 1.130(10)
C2 H2A 0.9900
C2 H2B 0.9900
C2 C3 1.501(11)
C3 H3A 0.9900
C3 H3B 0.9900
C4 C5 1.383(11)
C4 C9 1.409(10)
C5 C6 1.395(11)
C5 C10 1.504(12)
C6 H6 0.9500
C6 C7 1.389(12)
C7 C8 1.385(13)
C7 C11 1.509(12)
C8 H8 0.9500
C8 C9 1.402(12)
C9 C12 1.510(12)
C10 H10A 0.9800
C10 H10B 0.9800
C10 H10C 0.9800
C11 H11A 0.9800
C11 H11B 0.9800
C11 H11C 0.9800
C12 H12A 0.9800
C12 H12B 0.9800
C12 H12C 0.9800
C13 H13A 0.9900
C13 H13B 0.9900
C15 H15A 0.9900
C15 H15B 0.9900
C15 C16 1.502(11)
C16 H16A 0.9900
C16 H16B 0.9900
C17 C18 1.402(10)
C17 C22 1.395(10)
C18 C19 1.400(11)
C18 C23 1.501(11)
C19 H19 0.9500
C19 C20 1.384(12)
C20 C21 1.390(12)
C20 C24 1.515(11)
C21 H21 0.9500
C21 C22 1.384(10)
C22 C25 1.514(11)
C23 H23A 0.9800
C23 H23B 0.9800
C23 H23C 0.9800
C24 H24A 0.9800
C24 H24B 0.9800
C24 H24C 0.9800
C25 H25A 0.9800
C25 H25B 0.9800
C25 H25C 0.9800
C26 C27 1.473(11)
C27 H27A 0.9800
C27 H27B 0.9800
C27 H27C 0.9800
C28 C29 1.452(11)
C29 H29A 0.9800
C29 H29B 0.9800
C29 H29C 0.9800
P2 F7 1.582(9)
P2 F8 1.590(7)
P2 F9 1.586(8)
P2 F10 1.592(7)
P2 F11 1.602(8)
P2 F12 1.569(9)
P1 F1 1.602(5)
P1 F2 1.607(6)
P1 F3 1.595(5)
P1 F4 1.596(5)
P1 F5 1.611(5)
P1 F6 1.605(5)
N7 C30 1.126(14)
C30 C31 1.448(16)
C31 H31A 0.9800
C31 H31B 0.9800
C31 H31C 0.9800
